data_4086208
loop_
_publ_author_name
'Tanoue, Keita'
'Yamashita, Makoto'

_publ_section_title
;
 Synthesis of Pincer Iridium Complexes Bearing a Boron Atom
 andiPr-Substituted Phosphorus Atoms: Application to Catalytic Transfer
 Dehydrogenation of Alkanes
;
_journal_issue 16
_journal_name_full Organometallics
_journal_page_first 4011
_journal_paper_doi 10.1021/acs.organomet.5b00376
_journal_volume 34
_journal_year 2015
_chemical_formula_sum 'C20 H37 B N2 P2'
_chemical_formula_weight 378.26
_chemical_name_systematic
;
 ?
;
_space_group_crystal_system monoclinic
_space_group_IT_number 14
_space_group_name_Hall '-P 2ybc'
_space_group_name_H-M_alt 'P 1 21/c 1'
_symmetry_space_group_name_Hall '-P 2ybc'
_symmetry_space_group_name_H-M 'P 1 21/c 1'
_atom_sites_solution_hydrogens mixed
_audit_creation_method SHELXL-2013
_cell_angle_alpha 90
_cell_angle_beta 101.382(5)
_cell_angle_gamma 90
_cell_formula_units_Z 4
_cell_length_a 7.763(5)
_cell_length_b 20.010(5)
_cell_length_c 14.870(5)
_cell_measurement_reflns_used 4986
_cell_measurement_temperature 93.1500
_cell_measurement_theta_max 31.2260
_cell_measurement_theta_min 2.4691
_cell_volume 2264.4(17)
_computing_cell_refinement 'RIGAKU CrystalClear'
_computing_data_collection 'RIGAKU CrystalClear'
_computing_data_reduction 'RIGAKU CrystalClear'
_computing_molecular_graphics 'Yadokari-XG 2009(Wakita Nemoto et al.)'
_computing_publication_material 'Yadokari-XG 2009(Wakita,Nemoto et al.)'
_computing_structure_refinement 'SHELXL-2013 (Sheldrick, 2013)'
_computing_structure_solution SIR-97
_diffrn_ambient_temperature 93.1500
_diffrn_detector_area_resol_mean 28.5714
_diffrn_measured_fraction_theta_full 0.998
_diffrn_measured_fraction_theta_max 0.998
_diffrn_measurement_device_type 'Rigaku VariMax Saturn'
_diffrn_measurement_method 'omega scans'
_diffrn_radiation_monochromator Confocal
_diffrn_radiation_source 'rotating-anode X-ray tube'
_diffrn_radiation_type MoK\a
_diffrn_radiation_wavelength 0.71069
_diffrn_reflns_av_R_equivalents 0.0899
_diffrn_reflns_av_unetI/netI 0.0926
_diffrn_reflns_laue_measured_fraction_full 0.998
_diffrn_reflns_laue_measured_fraction_max 0.998
_diffrn_reflns_limit_h_max 9
_diffrn_reflns_limit_h_min -9
_diffrn_reflns_limit_k_max 24
_diffrn_reflns_limit_k_min -23
_diffrn_reflns_limit_l_max 18
_diffrn_reflns_limit_l_min -12
_diffrn_reflns_number 16589
_diffrn_reflns_point_group_measured_fraction_full 0.998
_diffrn_reflns_point_group_measured_fraction_max 0.998
_diffrn_reflns_theta_full 25.240
_diffrn_reflns_theta_max 25.995
_diffrn_reflns_theta_min 3.359
_exptl_absorpt_coefficient_mu 0.198
_exptl_absorpt_correction_T_max 1.0000
_exptl_absorpt_correction_T_min 0.8455
_exptl_absorpt_correction_type multi-scan
_exptl_absorpt_process_details 'Jacobson, R. (1998) Private communication'
_exptl_crystal_colour Colorless
_exptl_crystal_density_diffrn 1.110
_exptl_crystal_description Prism
_exptl_crystal_F_000 824
_exptl_crystal_size_max 0.1400
_exptl_crystal_size_mid 0.1300
_exptl_crystal_size_min 0.0500
_refine_diff_density_max 0.300
_refine_diff_density_min -0.327
_refine_diff_density_rms 0.072
_refine_ls_extinction_method none
_refine_ls_goodness_of_fit_ref 1.150
_refine_ls_hydrogen_treatment mixed
_refine_ls_matrix_type full
_refine_ls_number_parameters 230
_refine_ls_number_reflns 4447
_refine_ls_number_restraints 0
_refine_ls_restrained_S_all 1.150
_refine_ls_R_factor_all 0.1219
_refine_ls_R_factor_gt 0.0902
_refine_ls_shift/su_max 0.000
_refine_ls_shift/su_mean 0.000
_refine_ls_structure_factor_coef Fsqd
_refine_ls_weighting_details 'w=1/[\s^2^(Fo^2^)+(0.0285P)^2^+3.2763P] where P=(Fo^2^+2Fc^2^)/3'
_refine_ls_weighting_scheme calc
_refine_ls_wR_factor_gt 0.1463
_refine_ls_wR_factor_ref 0.1616
_reflns_Friedel_coverage 0.000
_reflns_number_gt 3405
_reflns_number_total 4447
_reflns_threshold_expression 'I > 2\s(I)'
_cod_data_source_file om5b00376_si_002.cif
_cod_data_source_block 1c
_cod_depositor_comments
;
The following automatic conversions were performed:

'_exptl_absorpt_correction_type' value 'Multi-scan' changed to
'multi-scan' according to
/usr/data/users/saulius/crontab/automatic-downloads/rss-feeds/ACS/lib/dictionaries/cif_core.dic
dictionary named 'cif_core.dic' version 2.4.2 from 2011-04-26.

Automatic conversion script
Id: cif_fix_values 3271 2015-04-21 07:52:19Z andrius 

 Adding full bibliography for 4086208--4086211.cif.
;
_cod_database_code 4086208
_shelx_space_group_comment
;
The symmetry employed for this shelxl refinement is uniquely defined
by the following loop, which should always be used as a source of
symmetry information in preference to the above space-group names.
They are only intended as comments.
;
_shelxl_version_number 2013-4

loop_
_space_group_symop_operation_xyz
'x, y, z'
'-x, y+1/2, -z+1/2'
'-x, -y, -z'
'x, -y-1/2, z-1/2'

loop_
_atom_site_label
_atom_site_type_symbol
_atom_site_fract_x
_atom_site_fract_y
_atom_site_fract_z
_atom_site_U_iso_or_equiv
_atom_site_adp_type
_atom_site_occupancy
_atom_site_site_symmetry_order
_atom_site_calc_flag
_atom_site_refinement_flags_posn
_atom_site_refinement_flags_adp
P1 P 0.68695(13) -0.04739(5) 0.80028(7) 0.0256(3) Uani 1 1 d . .
P2 P -0.02419(13) 0.17377(5) 0.67014(7) 0.0286(3) Uani 1 1 d . .
N1 N 0.3833(4) 0.01122(15) 0.8428(2) 0.0223(7) Uani 1 1 d . .
N2 N 0.1521(4) 0.08349(15) 0.8005(2) 0.0221(7) Uani 1 1 d . .
C7 C 0.4969(5) -0.04732(19) 0.8605(3) 0.0267(9) Uani 1 1 d . .
H2 H 0.4266 -0.0869 0.8422 0.032 Uiso 1 1 calc R U
H3 H 0.5420 -0.0504 0.9260 0.032 Uiso 1 1 calc R U
C16 C -0.2431(5) 0.21219(19) 0.6671(3) 0.0305(9) Uani 1 1 d . .
H4 H -0.2717 0.2376 0.6097 0.037 Uiso 1 1 calc R U
C8 C -0.0195(5) 0.11337(19) 0.7664(3) 0.0270(9) Uani 1 1 d . .
H5 H -0.0571 0.1363 0.8167 0.032 Uiso 1 1 calc R U
H6 H -0.1034 0.0780 0.7459 0.032 Uiso 1 1 calc R U
C13 C 0.5897(5) -0.0893(2) 0.6901(3) 0.0318(10) Uani 1 1 d . .
H7 H 0.5133 -0.1259 0.7019 0.038 Uiso 1 1 calc R U
C6 C 0.4391(5) 0.07580(18) 0.8717(2) 0.0226(8) Uani 1 1 d . .
C4 C 0.6166(5) 0.1659(2) 0.9406(3) 0.0336(10) Uani 1 1 d . .
H8 H 0.7233 0.1821 0.9730 0.040 Uiso 1 1 calc R U
C1 C 0.2969(5) 0.12010(18) 0.8453(2) 0.0221(8) Uani 1 1 d . .
C5 C 0.5993(5) 0.0982(2) 0.9195(3) 0.0275(9) Uani 1 1 d . .
H9 H 0.6930 0.0690 0.9371 0.033 Uiso 1 1 calc R U
C11 C 0.7180(6) -0.1793(2) 0.8786(3) 0.0422(11) Uani 1 1 d . .
H10 H 0.6595 -0.1957 0.8197 0.063 Uiso 1 1 calc R U
H11 H 0.6327 -0.1699 0.9156 0.063 Uiso 1 1 calc R U
H12 H 0.7989 -0.2125 0.9083 0.063 Uiso 1 1 calc R U
B1 B 0.2024(6) 0.0149(2) 0.7991(3) 0.0256(10) Uani 1 1 d . .
H1 H 0.122(4) -0.0283(16) 0.772(2) 0.018(9) Uiso 1 1 d . .
C2 C 0.3151(5) 0.1873(2) 0.8663(3) 0.0289(9) Uani 1 1 d . .
H13 H 0.2217 0.2167 0.8490 0.035 Uiso 1 1 calc R U
C10 C 0.8183(5) -0.1153(2) 0.8658(3) 0.0326(10) Uani 1 1 d . .
H14 H 0.9085 -0.1277 0.8311 0.039 Uiso 1 1 calc R U
C19 C -0.0635(5) 0.1171(2) 0.5694(3) 0.0341(10) Uani 1 1 d . .
H15 H -0.1600 0.0866 0.5743 0.041 Uiso 1 1 calc R U
C3 C 0.4773(5) 0.2098(2) 0.9141(3) 0.0357(10) Uani 1 1 d . .
H16 H 0.4925 0.2549 0.9284 0.043 Uiso 1 1 calc R U
C9 C 0.9160(5) -0.0872(2) 0.9585(3) 0.0442(12) Uani 1 1 d . .
H17 H 0.9782 -0.0474 0.9482 0.066 Uiso 1 1 calc R U
H18 H 0.9980 -0.1199 0.9887 0.066 Uiso 1 1 calc R U
H19 H 0.8327 -0.0769 0.9964 0.066 Uiso 1 1 calc R U
C20 C 0.1019(7) 0.0766(3) 0.5681(3) 0.0606(16) Uani 1 1 d . .
H20 H 0.1315 0.0509 0.6235 0.091 Uiso 1 1 calc R U
H21 H 0.1969 0.1063 0.5636 0.091 Uiso 1 1 calc R U
H22 H 0.0815 0.0471 0.5162 0.091 Uiso 1 1 calc R U
C17 C -0.3972(5) 0.1644(2) 0.6676(3) 0.0346(10) Uani 1 1 d . .
H23 H -0.4059 0.1334 0.6176 0.052 Uiso 1 1 calc R U
H24 H -0.5043 0.1895 0.6611 0.052 Uiso 1 1 calc R U
H25 H -0.3781 0.1402 0.7245 0.052 Uiso 1 1 calc R U
C14 C 0.4818(6) -0.0383(3) 0.6267(3) 0.0518(13) Uani 1 1 d . .
H26 H 0.3899 -0.0212 0.6549 0.078 Uiso 1 1 calc R U
H27 H 0.4311 -0.0594 0.5696 0.078 Uiso 1 1 calc R U
H28 H 0.5565 -0.0023 0.6155 0.078 Uiso 1 1 calc R U
C15 C -0.2271(6) 0.2632(2) 0.7456(3) 0.0419(11) Uani 1 1 d . .
H29 H -0.1305 0.2928 0.7437 0.063 Uiso 1 1 calc R U
H30 H -0.2071 0.2401 0.8033 0.063 Uiso 1 1 calc R U
H31 H -0.3338 0.2886 0.7388 0.063 Uiso 1 1 calc R U
C12 C 0.7352(6) -0.1169(2) 0.6452(3) 0.0450(12) Uani 1 1 d . .
H32 H 0.8021 -0.1494 0.6849 0.068 Uiso 1 1 calc R U
H33 H 0.8110 -0.0811 0.6345 0.068 Uiso 1 1 calc R U
H34 H 0.6841 -0.1376 0.5878 0.068 Uiso 1 1 calc R U
C18 C -0.1132(6) 0.1576(2) 0.4806(3) 0.0444(12) Uani 1 1 d . .
H35 H -0.2177 0.1830 0.4818 0.067 Uiso 1 1 calc R U
H36 H -0.1340 0.1278 0.4291 0.067 Uiso 1 1 calc R U
H37 H -0.0189 0.1875 0.4754 0.067 Uiso 1 1 calc R U

loop_
_atom_site_aniso_label
_atom_site_aniso_U_11
_atom_site_aniso_U_22
_atom_site_aniso_U_33
_atom_site_aniso_U_23
_atom_site_aniso_U_13
_atom_site_aniso_U_12
P1 0.0221(5) 0.0261(5) 0.0294(6) -0.0017(4) 0.0074(4) -0.0021(4)
P2 0.0233(5) 0.0322(6) 0.0300(6) 0.0070(5) 0.0043(4) -0.0005(5)
N1 0.0204(16) 0.0236(17) 0.0234(17) 0.0049(13) 0.0057(13) 0.0001(13)
N2 0.0187(16) 0.0263(17) 0.0203(17) 0.0017(13) 0.0016(13) -0.0013(13)
C7 0.023(2) 0.029(2) 0.030(2) 0.0055(18) 0.0083(17) 0.0000(17)
C16 0.028(2) 0.029(2) 0.032(2) 0.0028(18) 0.0013(18) 0.0038(18)
C8 0.0184(19) 0.032(2) 0.030(2) 0.0065(18) 0.0044(16) -0.0012(17)
C13 0.026(2) 0.037(2) 0.033(2) 0.0005(19) 0.0098(18) -0.0062(18)
C6 0.0210(19) 0.027(2) 0.0202(19) -0.0020(16) 0.0062(15) -0.0007(16)
C4 0.026(2) 0.043(3) 0.029(2) -0.006(2) -0.0026(17) -0.0027(19)
C1 0.0209(19) 0.025(2) 0.0207(19) 0.0007(16) 0.0048(15) -0.0026(16)
C5 0.022(2) 0.034(2) 0.026(2) -0.0024(18) 0.0032(17) 0.0016(17)
C11 0.041(3) 0.034(3) 0.051(3) 0.009(2) 0.007(2) 0.008(2)
B1 0.026(2) 0.027(2) 0.024(2) 0.003(2) 0.0061(19) -0.001(2)
C2 0.022(2) 0.031(2) 0.032(2) -0.0008(18) 0.0031(17) 0.0051(17)
C10 0.023(2) 0.039(2) 0.037(2) -0.001(2) 0.0077(18) 0.0070(19)
C19 0.034(2) 0.036(2) 0.032(2) 0.0073(19) 0.0065(19) 0.004(2)
C3 0.031(2) 0.031(2) 0.044(3) -0.013(2) 0.004(2) 0.0002(19)
C9 0.031(2) 0.062(3) 0.037(3) 0.003(2) 0.000(2) -0.003(2)
C20 0.069(4) 0.080(4) 0.034(3) 0.010(3) 0.014(3) 0.038(3)
C17 0.022(2) 0.036(2) 0.044(3) 0.001(2) 0.0023(18) 0.0043(18)
C14 0.054(3) 0.070(4) 0.030(3) 0.000(2) 0.006(2) 0.009(3)
C15 0.040(3) 0.037(3) 0.050(3) -0.006(2) 0.010(2) 0.004(2)
C12 0.048(3) 0.049(3) 0.040(3) -0.011(2) 0.014(2) 0.000(2)
C18 0.044(3) 0.055(3) 0.034(3) 0.006(2) 0.006(2) 0.007(2)

loop_
_atom_type_symbol
_atom_type_description
_atom_type_scat_dispersion_real
_atom_type_scat_dispersion_imag
_atom_type_scat_source
C C 0.0033 0.0016 'International Tables Vol C Tables 4.2.6.8 and 6.1.1.4'
H H 0.0000 0.0000 'International Tables Vol C Tables 4.2.6.8 and 6.1.1.4'
B B 0.0013 0.0007 'International Tables Vol C Tables 4.2.6.8 and 6.1.1.4'
N N 0.0061 0.0033 'International Tables Vol C Tables 4.2.6.8 and 6.1.1.4'
P P 0.1023 0.0942 'International Tables Vol C Tables 4.2.6.8 and 6.1.1.4'

loop_
_geom_angle_atom_site_label_1
_geom_angle_atom_site_label_2
_geom_angle_atom_site_label_3
_geom_angle
C10 P1 C13 102.57(19)
C10 P1 C7 98.79(18)
C13 P1 C7 101.54(18)
C19 P2 C16 103.24(18)
C19 P2 C8 101.45(18)
C16 P2 C8 99.56(18)
C6 N1 B1 107.9(3)
C6 N1 C7 123.0(3)
B1 N1 C7 129.0(3)
C1 N2 B1 108.3(3)
C1 N2 C8 123.1(3)
B1 N2 C8 128.5(3)
N1 C7 P1 114.8(2)
N1 C7 H2 108.6
P1 C7 H2 108.6
N1 C7 H3 108.6
P1 C7 H3 108.6
H2 C7 H3 107.5
C17 C16 C15 110.9(3)
C17 C16 P2 116.9(3)
C15 C16 P2 108.7(3)
C17 C16 H4 106.6
C15 C16 H4 106.6
P2 C16 H4 106.6
N2 C8 P2 114.2(2)
N2 C8 H5 108.7
P2 C8 H5 108.7
N2 C8 H6 108.7
P2 C8 H6 108.7
H5 C8 H6 107.6
C14 C13 C12 109.6(4)
C14 C13 P1 108.8(3)
C12 C13 P1 110.0(3)
C14 C13 H7 109.5
C12 C13 H7 109.5
P1 C13 H7 109.5
C5 C6 N1 130.5(3)
C5 C6 C1 121.0(3)
N1 C6 C1 108.5(3)
C3 C4 C5 121.1(4)
C3 C4 H8 119.5
C5 C4 H8 119.5
C2 C1 N2 131.0(3)
C2 C1 C6 120.7(3)
N2 C1 C6 108.4(3)
C6 C5 C4 118.0(4)
C6 C5 H9 121.0
C4 C5 H9 121.0
C10 C11 H10 109.5
C10 C11 H11 109.5
H10 C11 H11 109.5
C10 C11 H12 109.5
H10 C11 H12 109.5
H11 C11 H12 109.5
N2 B1 N1 106.9(3)
N2 B1 H1 128.8(17)
N1 B1 H1 124.3(17)
C1 C2 C3 118.1(4)
C1 C2 H13 120.9
C3 C2 H13 120.9
C11 C10 C9 111.5(4)
C11 C10 P1 116.0(3)
C9 C10 P1 109.0(3)
C11 C10 H14 106.6
C9 C10 H14 106.6
P1 C10 H14 106.6
C20 C19 C18 109.8(4)
C20 C19 P2 109.4(3)
C18 C19 P2 110.2(3)
C20 C19 H15 109.1
C18 C19 H15 109.1
P2 C19 H15 109.1
C4 C3 C2 121.1(4)
C4 C3 H16 119.5
C2 C3 H16 119.5
C10 C9 H17 109.5
C10 C9 H18 109.5
H17 C9 H18 109.5
C10 C9 H19 109.5
H17 C9 H19 109.5
H18 C9 H19 109.5
C19 C20 H20 109.5
C19 C20 H21 109.5
H20 C20 H21 109.5
C19 C20 H22 109.5
H20 C20 H22 109.5
H21 C20 H22 109.5
C16 C17 H23 109.5
C16 C17 H24 109.5
H23 C17 H24 109.5
C16 C17 H25 109.5
H23 C17 H25 109.5
H24 C17 H25 109.5
C13 C14 H26 109.5
C13 C14 H27 109.5
H26 C14 H27 109.5
C13 C14 H28 109.5
H26 C14 H28 109.5
H27 C14 H28 109.5
C16 C15 H29 109.5
C16 C15 H30 109.5
H29 C15 H30 109.5
C16 C15 H31 109.5
H29 C15 H31 109.5
H30 C15 H31 109.5
C13 C12 H32 109.5
C13 C12 H33 109.5
H32 C12 H33 109.5
C13 C12 H34 109.5
H32 C12 H34 109.5
H33 C12 H34 109.5
C19 C18 H35 109.5
C19 C18 H36 109.5
H35 C18 H36 109.5
C19 C18 H37 109.5
H35 C18 H37 109.5
H36 C18 H37 109.5

loop_
_geom_bond_atom_site_label_1
_geom_bond_atom_site_label_2
_geom_bond_distance
P1 C10 1.855(4)
P1 C13 1.862(4)
P1 C7 1.871(4)
P2 C19 1.855(4)
P2 C16 1.857(4)
P2 C8 1.869(4)
N1 C6 1.403(4)
N1 B1 1.428(5)
N1 C7 1.459(4)
N2 C1 1.396(4)
N2 B1 1.428(5)
N2 C8 1.457(4)
C7 H2 0.9700
C7 H3 0.9700
C16 C17 1.533(5)
C16 C15 1.538(5)
C16 H4 0.9800
C8 H5 0.9700
C8 H6 0.9700
C13 C14 1.523(6)
C13 C12 1.526(5)
C13 H7 0.9800
C6 C5 1.381(5)
C6 C1 1.409(5)
C4 C3 1.388(5)
C4 C5 1.390(5)
C4 H8 0.9300
C1 C2 1.381(5)
C5 H9 0.9300
C11 C10 1.530(6)
C11 H10 0.9600
C11 H11 0.9600
C11 H12 0.9600
B1 H1 1.09(3)
C2 C3 1.392(5)
C2 H13 0.9300
C10 C9 1.542(5)
C10 H14 0.9800
C19 C20 1.522(6)
C19 C18 1.533(5)
C19 H15 0.9800
C3 H16 0.9300
C9 H17 0.9600
C9 H18 0.9600
C9 H19 0.9600
C20 H20 0.9600
C20 H21 0.9600
C20 H22 0.9600
C17 H23 0.9600
C17 H24 0.9600
C17 H25 0.9600
C14 H26 0.9600
C14 H27 0.9600
C14 H28 0.9600
C15 H29 0.9600
C15 H30 0.9600
C15 H31 0.9600
C12 H32 0.9600
C12 H33 0.9600
C12 H34 0.9600
C18 H35 0.9600
C18 H36 0.9600
C18 H37 0.9600

loop_
_geom_torsion_atom_site_label_1
_geom_torsion_atom_site_label_2
_geom_torsion_atom_site_label_3
_geom_torsion_atom_site_label_4
_geom_torsion
C6 N1 C7 P1 -66.2(4)
B1 N1 C7 P1 116.6(4)
C10 P1 C7 N1 165.6(3)
C13 P1 C7 N1 -89.5(3)
C19 P2 C16 C17 56.0(3)
C8 P2 C16 C17 -48.2(3)
C19 P2 C16 C15 -177.6(3)
C8 P2 C16 C15 78.1(3)
C1 N2 C8 P2 66.5(4)
B1 N2 C8 P2 -116.6(4)
C19 P2 C8 N2 86.3(3)
C16 P2 C8 N2 -168.0(3)
C10 P1 C13 C14 -177.9(3)
C7 P1 C13 C14 80.3(3)
C10 P1 C13 C12 -57.9(3)
C7 P1 C13 C12 -159.7(3)
B1 N1 C6 C5 177.6(4)
C7 N1 C6 C5 -0.1(6)
B1 N1 C6 C1 -1.1(4)
C7 N1 C6 C1 -178.7(3)
B1 N2 C1 C2 -178.2(4)
C8 N2 C1 C2 -0.8(6)
B1 N2 C1 C6 0.6(4)
C8 N2 C1 C6 178.1(3)
C5 C6 C1 C2 0.5(6)
N1 C6 C1 C2 179.3(3)
C5 C6 C1 N2 -178.5(3)
N1 C6 C1 N2 0.3(4)
N1 C6 C5 C4 -178.8(4)
C1 C6 C5 C4 -0.3(6)
C3 C4 C5 C6 -0.3(6)
C1 N2 B1 N1 -1.2(4)
C8 N2 B1 N1 -178.5(3)
C6 N1 B1 N2 1.4(4)
C7 N1 B1 N2 178.9(3)
N2 C1 C2 C3 178.6(4)
C6 C1 C2 C3 -0.1(6)
C13 P1 C10 C11 -56.0(3)
C7 P1 C10 C11 48.0(3)
C13 P1 C10 C9 177.3(3)
C7 P1 C10 C9 -78.7(3)
C16 P2 C19 C20 -174.6(3)
C8 P2 C19 C20 -71.8(3)
C16 P2 C19 C18 64.5(3)
C8 P2 C19 C18 167.4(3)
C5 C4 C3 C2 0.7(7)
C1 C2 C3 C4 -0.5(6)
